data_1544237
loop_
_publ_author_name
'Xiong, Jin'
'Ding, Hai-Yan'
'Meng, Yin-Shan'
'Gao, Chen'
'Zhang, Xue-Jing'
'Meng, Zhao-Sha'
'Zhang, Yi-Quan'
'Shi, Wei'
'Wang, Bing-Wu'
'Gao, Song'

_publ_section_title
;
 Hydroxide-bridged five-coordinate Dy(III) single-molecule magnet
 exhibiting the record thermal relaxation barrier of magnetization among
 lanthanide-only dimers.
;
_journal_issue 2
_journal_name_full 'Chemical science'
_journal_page_first 1288
_journal_page_last 1294
_journal_paper_doi 10.1039/c6sc03621j
_journal_volume 8
_journal_year 2017
_chemical_formula_sum 'C64 H102 Dy2 O8'
_chemical_formula_weight 1324.46
_chemical_name_systematic
; 
 ? 
;
_space_group_IT_number 61
_symmetry_cell_setting orthorhombic
_symmetry_space_group_name_Hall '-P 2ac 2ab'
_symmetry_space_group_name_H-M 'P b c a'
_atom_sites_solution_hydrogens geom
_atom_sites_solution_primary direct
_atom_sites_solution_secondary difmap
_audit_creation_method SHELXL-97
_audit_update_record
;
2015-08-14 deposited with the CCDC.
2016-10-03 downloaded from the CCDC.
;
_cell_angle_alpha 90.00
_cell_angle_beta 90.00
_cell_angle_gamma 90.00
_cell_formula_units_Z 4
_cell_length_a 19.3566(3)
_cell_length_b 15.6297(2)
_cell_length_c 20.7260(3)
_cell_measurement_reflns_used 31125
_cell_measurement_temperature 180(2)
_cell_measurement_theta_max 30.2110
_cell_measurement_theta_min 3.4140
_cell_volume 6270.40(16)
_computing_cell_refinement
;
CrysAlisPro, Agilent Technologies,
Version 1.171.37.35 (release 13-08-2014 CrysAlis171 .NET)
(compiled Aug 13 2014,18:06:01)
;
_computing_data_collection
;
CrysAlisPro, Agilent Technologies,
Version 1.171.37.35 (release 13-08-2014 CrysAlis171 .NET)
(compiled Aug 13 2014,18:06:01)
;
_computing_data_reduction
;
CrysAlisPro, Agilent Technologies,
Version 1.171.37.35 (release 13-08-2014 CrysAlis171 .NET)
(compiled Aug 13 2014,18:06:01)
;
_computing_structure_refinement 'SHELXL-97 (Sheldrick, 1997)'
_computing_structure_solution 'SHELXS-97 (Sheldrick, 1990)'
_diffrn_ambient_temperature 180(2)
_diffrn_detector_area_resol_mean 10.3914
_diffrn_measured_fraction_theta_full 0.999
_diffrn_measured_fraction_theta_max 0.999
_diffrn_measurement_device_type 'SuperNova, Dual, Cu at zero, Atlas'
_diffrn_measurement_method '\w scans'
_diffrn_radiation_monochromator mirror
_diffrn_radiation_source 'SuperNova (Mo) X-ray Source'
_diffrn_radiation_type MoK\a
_diffrn_radiation_wavelength 0.71073
_diffrn_reflns_av_R_equivalents 0.0442
_diffrn_reflns_av_sigmaI/netI 0.0200
_diffrn_reflns_limit_h_max 25
_diffrn_reflns_limit_h_min -22
_diffrn_reflns_limit_k_max 20
_diffrn_reflns_limit_k_min -20
_diffrn_reflns_limit_l_max 27
_diffrn_reflns_limit_l_min -27
_diffrn_reflns_number 92012
_diffrn_reflns_theta_full 28.28
_diffrn_reflns_theta_max 28.28
_diffrn_reflns_theta_min 2.88
_exptl_absorpt_coefficient_mu 2.410
_exptl_absorpt_correction_T_max 0.691
_exptl_absorpt_correction_T_min 0.473
_exptl_absorpt_correction_type gaussian
_exptl_absorpt_process_details
;
CrysAlisPro, Agilent Technologies,
Version 1.171.37.35 (release 13-08-2014 CrysAlis171 .NET)
(compiled Aug 13 2014,18:06:01)
Numerical absorption correction based on gaussian integration over
            a multifaceted crystal model
Empirical absorption correction using spherical harmonics,
 implemented in SCALE3 ABSPACK scaling algorithm.
;
_exptl_crystal_colour 'light greenish yellow'
_exptl_crystal_density_diffrn 1.403
_exptl_crystal_density_method 'not measured'
_exptl_crystal_description block
_exptl_crystal_F_000 2728
_exptl_crystal_size_max 0.4223
_exptl_crystal_size_mid 0.3552
_exptl_crystal_size_min 0.2168
_refine_diff_density_max 1.334
_refine_diff_density_min -0.696
_refine_diff_density_rms 0.088
_refine_ls_extinction_method none
_refine_ls_goodness_of_fit_ref 1.142
_refine_ls_hydrogen_treatment mixed
_refine_ls_matrix_type full
_refine_ls_number_parameters 339
_refine_ls_number_reflns 7772
_refine_ls_number_restraints 2
_refine_ls_restrained_S_all 1.142
_refine_ls_R_factor_all 0.0385
_refine_ls_R_factor_gt 0.0252
_refine_ls_shift/su_max 0.002
_refine_ls_shift/su_mean 0.000
_refine_ls_structure_factor_coef Fsqd
_refine_ls_weighting_details 'calc w=1/[\s^2^(Fo^2^)+(0.0191P)^2^+8.1844P] where P=(Fo^2^+2Fc^2^)/3'
_refine_ls_weighting_scheme calc
_refine_ls_wR_factor_gt 0.0539
_refine_ls_wR_factor_ref 0.0616
_reflns_number_gt 6260
_reflns_number_total 7772
_reflns_threshold_expression >2sigma(I)
_cod_data_source_file c6sc03621j2.cif
_cod_data_source_block dy2
_cod_depositor_comments
;Adding full bibliography for 1544237--1544239.cif.

 Adding full bibliography for 1544237--1544239.cif.
;
_cod_original_cell_volume 6270.38(18)
_cod_database_code 1544237

loop_
_symmetry_equiv_pos_as_xyz
'x, y, z'
'-x+1/2, -y, z+1/2'
'-x, y+1/2, -z+1/2'
'x+1/2, -y+1/2, -z'
'-x, -y, -z'
'x-1/2, y, -z-1/2'
'x, -y-1/2, z-1/2'
'-x-1/2, y-1/2, z'

loop_
_atom_site_label
_atom_site_type_symbol
_atom_site_fract_x
_atom_site_fract_y
_atom_site_fract_z
_atom_site_U_iso_or_equiv
_atom_site_adp_type
_atom_site_occupancy
_atom_site_symmetry_multiplicity
_atom_site_calc_flag
_atom_site_refinement_flags
Dy1 Dy 0.012784(6) 0.607231(7) 0.036549(5) 0.02022(4) Uani 1 1 d D
C1 C 0.02177(13) 0.58438(16) 0.20139(12) 0.0221(5) Uani 1 1 d .
O1 O 0.01352(9) 0.58887(12) 0.13664(8) 0.0243(4) Uani 1 1 d .
O2 O 0.08089(9) 0.70888(11) 0.01339(9) 0.0248(4) Uani 1 1 d .
C2 C -0.03077(13) 0.61658(16) 0.24278(12) 0.0236(5) Uani 1 1 d .
O3 O -0.07825(9) 0.69485(12) -0.00394(9) 0.0292(4) Uani 1 1 d .
C3 C -0.01749(15) 0.61769(18) 0.30882(13) 0.0296(6) Uani 1 1 d .
H3A H -0.0515 0.6404 0.3371 0.035 Uiso 1 1 calc R
O4 O -0.06482(10) 0.50200(12) 0.01388(9) 0.0301(4) Uani 1 1 d D
H4A H -0.1062(9) 0.4977(17) 0.0260(14) 0.036 Uiso 1 1 d D
C4 C 0.04329(16) 0.5870(2) 0.33457(13) 0.0365(7) Uani 1 1 d .
H4B H 0.0517 0.5907 0.3796 0.044 Uiso 1 1 calc R
C5 C 0.09156(15) 0.55110(19) 0.29424(13) 0.0339(6) Uani 1 1 d .
H5A H 0.1325 0.5280 0.3124 0.041 Uiso 1 1 calc R
C6 C 0.08259(13) 0.54734(17) 0.22771(12) 0.0262(5) Uani 1 1 d .
C7 C -0.10116(14) 0.64719(17) 0.21742(12) 0.0266(5) Uani 1 1 d .
C8 C -0.09231(16) 0.72815(18) 0.17650(14) 0.0367(7) Uani 1 1 d .
H8A H -0.0704 0.7729 0.2025 0.055 Uiso 1 1 calc R
H8B H -0.1377 0.7480 0.1618 0.055 Uiso 1 1 calc R
H8C H -0.0632 0.7153 0.1390 0.055 Uiso 1 1 calc R
C9 C -0.13534(14) 0.57554(19) 0.17831(13) 0.0308(6) Uani 1 1 d .
H9A H -0.1404 0.5246 0.2055 0.046 Uiso 1 1 calc R
H9B H -0.1065 0.5618 0.1409 0.046 Uiso 1 1 calc R
H9C H -0.1810 0.5945 0.1636 0.046 Uiso 1 1 calc R
C10 C -0.15152(15) 0.6699(2) 0.27206(14) 0.0376(7) Uani 1 1 d .
H10A H -0.1317 0.7157 0.2985 0.056 Uiso 1 1 calc R
H10B H -0.1595 0.6192 0.2990 0.056 Uiso 1 1 calc R
H10C H -0.1955 0.6891 0.2536 0.056 Uiso 1 1 calc R
C11 C 0.13529(14) 0.49912(18) 0.18589(13) 0.0301(6) Uani 1 1 d .
C12 C 0.09855(16) 0.42541(19) 0.15070(15) 0.0377(7) Uani 1 1 d .
H12A H 0.1320 0.3944 0.1239 0.057 Uiso 1 1 calc R
H12B H 0.0618 0.4486 0.1233 0.057 Uiso 1 1 calc R
H12C H 0.0784 0.3862 0.1825 0.057 Uiso 1 1 calc R
C13 C 0.17185(15) 0.5583(2) 0.13732(15) 0.0397(7) Uani 1 1 d .
H13A H 0.1373 0.5868 0.1103 0.060 Uiso 1 1 calc R
H13B H 0.2028 0.5244 0.1100 0.060 Uiso 1 1 calc R
H13C H 0.1987 0.6015 0.1607 0.060 Uiso 1 1 calc R
C14 C 0.19266(17) 0.4575(2) 0.22668(17) 0.0476(8) Uani 1 1 d .
H14A H 0.2251 0.4275 0.1982 0.071 Uiso 1 1 calc R
H14B H 0.1721 0.4166 0.2569 0.071 Uiso 1 1 calc R
H14C H 0.2174 0.5019 0.2508 0.071 Uiso 1 1 calc R
C15 C 0.11942(13) 0.77505(15) -0.00784(13) 0.0235(5) Uani 1 1 d .
C16 C 0.12762(14) 0.84988(17) 0.03069(14) 0.0285(6) Uani 1 1 d .
C17 C 0.16689(15) 0.91713(18) 0.00498(16) 0.0357(7) Uani 1 1 d .
H17A H 0.1727 0.9676 0.0300 0.043 Uiso 1 1 calc R
C18 C 0.19717(16) 0.91310(18) -0.05459(16) 0.0370(7) Uani 1 1 d .
H18A H 0.2229 0.9603 -0.0706 0.044 Uiso 1 1 calc R
C19 C 0.19003(14) 0.84033(18) -0.09115(14) 0.0320(6) Uani 1 1 d .
H19A H 0.2116 0.8378 -0.1323 0.038 Uiso 1 1 calc R
C20 C 0.15207(13) 0.77005(16) -0.06956(13) 0.0247(5) Uani 1 1 d .
C21 C 0.09338(16) 0.86050(18) 0.09724(14) 0.0351(6) Uani 1 1 d .
C22 C 0.1121(2) 0.7877(2) 0.14337(15) 0.0476(8) Uani 1 1 d .
H22A H 0.1624 0.7846 0.1481 0.071 Uiso 1 1 calc R
H22B H 0.0948 0.7334 0.1260 0.071 Uiso 1 1 calc R
H22C H 0.0910 0.7983 0.1856 0.071 Uiso 1 1 calc R
C23 C 0.01457(16) 0.8671(2) 0.08880(17) 0.0409(7) Uani 1 1 d .
H23A H 0.0038 0.9141 0.0591 0.061 Uiso 1 1 calc R
H23B H -0.0070 0.8782 0.1307 0.061 Uiso 1 1 calc R
H23C H -0.0032 0.8133 0.0711 0.061 Uiso 1 1 calc R
C24 C 0.1159(2) 0.9437(2) 0.13122(18) 0.0522(9) Uani 1 1 d .
H24A H 0.1051 0.9928 0.1036 0.078 Uiso 1 1 calc R
H24B H 0.1658 0.9420 0.1394 0.078 Uiso 1 1 calc R
H24C H 0.0912 0.9493 0.1723 0.078 Uiso 1 1 calc R
C25 C 0.14909(13) 0.68924(17) -0.11166(13) 0.0271(5) Uani 1 1 d .
C26 C 0.18716(14) 0.61702(17) -0.07632(15) 0.0322(6) Uani 1 1 d .
H26A H 0.1858 0.5649 -0.1026 0.048 Uiso 1 1 calc R
H26B H 0.1647 0.6063 -0.0347 0.048 Uiso 1 1 calc R
H26C H 0.2353 0.6338 -0.0691 0.048 Uiso 1 1 calc R
C27 C 0.18572(17) 0.7008(2) -0.17708(15) 0.0429(8) Uani 1 1 d .
H27A H 0.1630 0.7466 -0.2015 0.064 Uiso 1 1 calc R
H27B H 0.1832 0.6473 -0.2016 0.064 Uiso 1 1 calc R
H27C H 0.2342 0.7159 -0.1698 0.064 Uiso 1 1 calc R
C28 C 0.07443(14) 0.66469(18) -0.12877(13) 0.0295(6) Uani 1 1 d .
H28A H 0.0479 0.6561 -0.0890 0.044 Uiso 1 1 calc R
H28B H 0.0745 0.6117 -0.1540 0.044 Uiso 1 1 calc R
H28C H 0.0533 0.7106 -0.1542 0.044 Uiso 1 1 calc R
C29 C -0.07079(15) 0.76837(17) -0.04685(13) 0.0309(6) Uani 1 1 d .
H29A H -0.0656 0.7498 -0.0923 0.037 Uiso 1 1 calc R
H29B H -0.0302 0.8034 -0.0346 0.037 Uiso 1 1 calc R
C30 C -0.13716(16) 0.81781(19) -0.03745(15) 0.0377(7) Uani 1 1 d .
H30A H -0.1465 0.8562 -0.0744 0.045 Uiso 1 1 calc R
H30B H -0.1361 0.8518 0.0028 0.045 Uiso 1 1 calc R
C31 C -0.18989(16) 0.7460(2) -0.03360(15) 0.0385(7) Uani 1 1 d .
H31A H -0.2324 0.7649 -0.0112 0.046 Uiso 1 1 calc R
H31C H -0.2022 0.7248 -0.0771 0.046 Uiso 1 1 calc R
C32 C -0.15230(14) 0.6782(2) 0.00483(15) 0.0361(7) Uani 1 1 d .
H32C H -0.1649 0.6820 0.0510 0.043 Uiso 1 1 calc R
H32A H -0.1643 0.6204 -0.0112 0.043 Uiso 1 1 calc R

loop_
_atom_site_aniso_label
_atom_site_aniso_U_11
_atom_site_aniso_U_22
_atom_site_aniso_U_33
_atom_site_aniso_U_23
_atom_site_aniso_U_13
_atom_site_aniso_U_12
Dy1 0.02406(7) 0.01694(6) 0.01967(6) 0.00173(4) -0.00019(4) -0.00373(4)
C1 0.0274(13) 0.0198(11) 0.0191(11) 0.0027(9) -0.0018(10) -0.0026(10)
O1 0.0232(9) 0.0301(9) 0.0197(8) 0.0005(7) 0.0004(7) 0.0028(7)
O2 0.0267(9) 0.0194(8) 0.0283(9) 0.0010(7) 0.0016(7) -0.0050(7)
C2 0.0251(13) 0.0224(12) 0.0232(12) -0.0012(10) -0.0001(10) -0.0024(10)
O3 0.0265(10) 0.0280(10) 0.0331(10) 0.0111(8) 0.0026(8) -0.0020(8)
C3 0.0328(15) 0.0338(15) 0.0222(12) -0.0069(11) 0.0014(11) -0.0065(12)
O4 0.0305(10) 0.0258(9) 0.0340(10) -0.0018(8) 0.0046(8) -0.0068(8)
C4 0.0391(17) 0.0506(18) 0.0198(13) -0.0047(12) -0.0065(12) -0.0036(14)
C5 0.0323(15) 0.0385(16) 0.0310(14) 0.0003(12) -0.0098(12) -0.0011(13)
C6 0.0256(13) 0.0259(13) 0.0273(13) -0.0016(10) -0.0023(10) -0.0031(11)
C7 0.0278(14) 0.0267(13) 0.0254(13) -0.0015(11) 0.0026(10) 0.0020(11)
C8 0.0414(17) 0.0316(15) 0.0371(16) 0.0047(13) 0.0066(13) 0.0080(13)
C9 0.0238(13) 0.0372(15) 0.0315(14) -0.0034(12) -0.0019(11) -0.0005(12)
C10 0.0333(16) 0.0466(18) 0.0328(15) -0.0013(13) 0.0076(12) 0.0080(14)
C11 0.0249(13) 0.0339(14) 0.0314(14) -0.0003(12) -0.0022(11) 0.0055(11)
C12 0.0426(18) 0.0284(14) 0.0421(17) -0.0068(13) -0.0023(14) 0.0065(13)
C13 0.0271(15) 0.0463(18) 0.0458(18) 0.0026(14) 0.0055(13) 0.0043(13)
C14 0.0374(18) 0.055(2) 0.0506(19) 0.0037(16) -0.0061(15) 0.0154(16)
C15 0.0195(12) 0.0201(12) 0.0307(13) 0.0034(10) -0.0022(10) -0.0020(10)
C16 0.0239(13) 0.0214(12) 0.0403(15) -0.0011(11) -0.0015(11) -0.0021(10)
C17 0.0302(15) 0.0206(13) 0.0564(19) -0.0022(13) -0.0035(14) -0.0058(11)
C18 0.0303(15) 0.0268(14) 0.0538(19) 0.0100(13) 0.0019(13) -0.0085(12)
C19 0.0226(13) 0.0334(15) 0.0401(16) 0.0100(12) 0.0012(11) -0.0029(11)
C20 0.0180(12) 0.0226(12) 0.0333(14) 0.0030(11) -0.0016(10) -0.0011(10)
C21 0.0413(17) 0.0260(14) 0.0381(16) -0.0097(12) 0.0006(13) -0.0061(13)
C22 0.068(2) 0.0396(18) 0.0349(17) -0.0056(14) -0.0069(16) -0.0048(17)
C23 0.0388(17) 0.0367(16) 0.0472(18) -0.0060(14) 0.0102(14) -0.0045(14)
C24 0.060(2) 0.0379(18) 0.059(2) -0.0217(16) 0.0019(18) -0.0114(16)
C25 0.0220(13) 0.0288(13) 0.0304(13) 0.0002(11) 0.0009(11) -0.0011(11)
C26 0.0244(14) 0.0289(14) 0.0433(16) -0.0046(12) -0.0022(12) 0.0016(11)
C27 0.0392(18) 0.0496(19) 0.0399(17) -0.0064(14) 0.0122(14) -0.0076(15)
C28 0.0271(14) 0.0320(14) 0.0293(14) -0.0042(11) -0.0022(11) -0.0012(11)
C29 0.0324(15) 0.0255(13) 0.0349(15) 0.0093(11) 0.0044(12) 0.0013(11)
C30 0.0406(17) 0.0312(15) 0.0412(16) 0.0041(13) 0.0064(13) 0.0083(13)
C31 0.0316(15) 0.0442(17) 0.0398(16) 0.0032(14) 0.0043(13) 0.0091(14)
C32 0.0224(14) 0.0464(17) 0.0395(16) 0.0073(14) 0.0032(12) -0.0039(13)

loop_
_atom_type_symbol
_atom_type_description
_atom_type_scat_dispersion_real
_atom_type_scat_dispersion_imag
_atom_type_scat_source
C C 0.0033 0.0016 'International Tables Vol C Tables 4.2.6.8 and 6.1.1.4'
H H 0.0000 0.0000 'International Tables Vol C Tables 4.2.6.8 and 6.1.1.4'
O O 0.0106 0.0060 'International Tables Vol C Tables 4.2.6.8 and 6.1.1.4'
Dy Dy -0.1892 4.4098 'International Tables Vol C Tables 4.2.6.8 and 6.1.1.4'

loop_
_geom_angle_atom_site_label_1
_geom_angle_atom_site_label_2
_geom_angle_atom_site_label_3
_geom_angle
_geom_angle_site_symmetry_1
_geom_angle_site_symmetry_3
O1 Dy1 O2 108.83(7) . .
O1 Dy1 O4 110.76(7) . 5_565
O2 Dy1 O4 100.71(7) . 5_565
O1 Dy1 O4 96.32(7) . .
O2 Dy1 O4 154.85(7) . .
O4 Dy1 O4 69.51(8) 5_565 .
O1 Dy1 O3 115.62(7) . .
O2 Dy1 O3 87.10(6) . .
O4 Dy1 O3 127.28(7) 5_565 .
O4 Dy1 O3 81.64(7) . .
O1 Dy1 Dy1 106.35(5) . 5_565
O2 Dy1 Dy1 131.87(5) . 5_565
O4 Dy1 Dy1 35.07(5) 5_565 5_565
O4 Dy1 Dy1 34.44(5) . 5_565
O3 Dy1 Dy1 106.05(5) . 5_565
O1 C1 C6 120.0(2) . .
O1 C1 C2 119.7(2) . .
C6 C1 C2 120.3(2) . .
C1 O1 Dy1 171.97(17) . .
C15 O2 Dy1 172.97(16) . .
C3 C2 C1 117.7(2) . .
C3 C2 C7 119.7(2) . .
C1 C2 C7 122.5(2) . .
C29 O3 C32 108.1(2) . .
C29 O3 Dy1 126.39(15) . .
C32 O3 Dy1 125.20(16) . .
C4 C3 C2 122.3(3) . .
Dy1 O4 Dy1 110.49(8) 5_565 .
C5 C4 C3 119.2(3) . .
C4 C5 C6 122.4(3) . .
C5 C6 C1 117.8(2) . .
C5 C6 C11 119.8(2) . .
C1 C6 C11 122.2(2) . .
C9 C7 C8 111.0(2) . .
C9 C7 C10 106.5(2) . .
C8 C7 C10 106.8(2) . .
C9 C7 C2 109.7(2) . .
C8 C7 C2 110.3(2) . .
C10 C7 C2 112.5(2) . .
C6 C11 C12 109.1(2) . .
C6 C11 C13 112.3(2) . .
C12 C11 C13 110.7(2) . .
C6 C11 C14 112.1(2) . .
C12 C11 C14 106.1(2) . .
C13 C11 C14 106.4(2) . .
O2 C15 C16 120.5(2) . .
O2 C15 C20 119.7(2) . .
C16 C15 C20 119.8(2) . .
C17 C16 C15 117.6(3) . .
C17 C16 C21 119.5(2) . .
C15 C16 C21 122.9(2) . .
C18 C17 C16 122.7(3) . .
C17 C18 C19 119.5(3) . .
C18 C19 C20 121.9(3) . .
C19 C20 C15 118.5(2) . .
C19 C20 C25 119.0(2) . .
C15 C20 C25 122.5(2) . .
C22 C21 C23 110.8(3) . .
C22 C21 C16 112.2(3) . .
C23 C21 C16 109.4(2) . .
C22 C21 C24 106.0(3) . .
C23 C21 C24 106.0(3) . .
C16 C21 C24 112.2(3) . .
C26 C25 C20 108.4(2) . .
C26 C25 C28 112.2(2) . .
C20 C25 C28 111.8(2) . .
C26 C25 C27 106.6(2) . .
C20 C25 C27 112.7(2) . .
C28 C25 C27 105.0(2) . .
O3 C29 C30 103.9(2) . .
C29 C30 C31 101.5(2) . .
C32 C31 C30 102.8(2) . .
O3 C32 C31 106.3(2) . .

loop_
_geom_bond_atom_site_label_1
_geom_bond_atom_site_label_2
_geom_bond_distance
_geom_bond_site_symmetry_2
Dy1 O1 2.0943(17) .
Dy1 O2 2.1196(17) .
Dy1 O4 2.2409(19) 5_565
Dy1 O4 2.2765(19) .
Dy1 O3 2.3843(18) .
Dy1 Dy1 3.7116(2) 5_565
C1 O1 1.353(3) .
C1 C6 1.421(4) .
C1 C2 1.422(4) .
O2 C15 1.349(3) .
C2 C3 1.393(4) .
C2 C7 1.537(4) .
O3 C29 1.460(3) .
O3 C32 1.468(3) .
C3 C4 1.378(4) .
O4 Dy1 2.2409(19) 5_565
C4 C5 1.374(4) .
C5 C6 1.391(4) .
C6 C11 1.536(4) .
C7 C9 1.533(4) .
C7 C8 1.533(4) .
C7 C10 1.536(4) .
C11 C12 1.538(4) .
C11 C13 1.540(4) .
C11 C14 1.540(4) .
C15 C16 1.425(4) .
C15 C20 1.429(4) .
C16 C17 1.402(4) .
C16 C21 1.539(4) .
C17 C18 1.368(4) .
C18 C19 1.374(4) .
C19 C20 1.395(4) .
C20 C25 1.536(4) .
C21 C22 1.530(4) .
C21 C23 1.539(4) .
C21 C24 1.542(4) .
C25 C26 1.534(4) .
C25 C28 1.537(4) .
C25 C27 1.541(4) .
C29 C30 1.512(4) .
C30 C31 1.519(4) .
C31 C32 1.512(4) .
